data_4023952
loop_
_publ_author_name
'Blanca R. D\'iaz-S\'anchez'
'Mart\'in A. Iglesias-Arteaga'
'Roberto Melgar-Fern\'andez'
'Eusebio Juaristi'

_publ_contact_author_address
;     Departamento de Qu\'imica
      Centro de Investigaci\'on y de Estudios Avanzados
      Instituto Polit\'ecnico Nacional
      Apartado Postal 14-740      
      07000 M\'exico D.F.
      Mexico
;
_publ_contact_author_email juaristi@relaq.mx
_publ_contact_author_fax (+52)(55)57477132
_publ_contact_author_name 'Eusebio Juaristi'
_publ_contact_author_phone (+52)(55)50613722
_publ_section_title
;
 Synthesis of 2-Substituted-5-halo-2,3-dihydro-4(H)-pyrimidin-4-ones
 and Their Derivatization Utilizing the Sonogashira Coupling Reaction
 in the Enantioselective Synthesis of \a-Substituted
 \b-Amino Acids
;
_journal_name_full 'Journal of Organic Chemistry'
_journal_page_first 4822
_journal_page_last 4825
_journal_paper_doi 10.1021/jo0705115
_journal_volume 72
_journal_year 2007
_chemical_compound_source 'synthesis as described'
_chemical_formula_moiety 'C17 H14 N2 O2'
_chemical_formula_sum 'C17 H14 N2 O2'
_chemical_formula_weight 278.30
_chemical_melting_point 467
_chemical_name_systematic
;
1-Benzoyl-2(S)-phenyl-2,3-dihydro-4(H)-pyrimidin-4-one
;
_space_group_IT_number 19
_symmetry_cell_setting orthorhombic
_symmetry_Int_Tables_number 19
_symmetry_space_group_name_Hall 'P 2ac 2ab'
_symmetry_space_group_name_H-M 'P 21 21 21'
_atom_sites_solution_hydrogens geom
_atom_sites_solution_primary direct
_atom_sites_solution_secondary difmap
_audit_creation_date 2004-12-08
_audit_creation_method SHELXL-97
_cell_angle_alpha 90.00
_cell_angle_beta 90.00
_cell_angle_gamma 90.00
_cell_formula_units_Z 8
_cell_length_a 7.9953(2)
_cell_length_b 11.2264(3)
_cell_length_c 31.0421(11)
_cell_measurement_reflns_used 3216
_cell_measurement_temperature 293(2)
_cell_measurement_theta_max 27.878
_cell_measurement_theta_min 3.395
_cell_volume 2786.29(14)
_computing_cell_refinement 'HKL Scalepack (Otwinowski & Minor 1997)'
_computing_data_collection 'Collect (Nonius BV, 1997-2000)'
_computing_data_reduction 'HKL Denzo (Otwinowski & Minor 1997)'
_computing_molecular_graphics 'Ortep-3 for Windows (Farrugia, 1997)'
_computing_publication_material 'WinGX publication routines (Farrugia, 1999)'
_computing_structure_refinement 'SHELXL-97 (Sheldrick, 1997)'
_computing_structure_solution 'SHELXS-97 (Sheldrick, 1997)'
_diffrn_ambient_temperature 293(2)
_diffrn_detector 'CCD plate'
_diffrn_detector_area_resol_mean 9
_diffrn_measured_fraction_theta_full 0.958
_diffrn_measured_fraction_theta_max 0.958
_diffrn_measurement_device '95mm CCD camera on \k-goniostat'
_diffrn_measurement_device_type KappaCCD
_diffrn_measurement_method 'CCD rotation images, thick slices'
_diffrn_radiation_monochromator graphite
_diffrn_radiation_source 'fine-focus sealed tube'
_diffrn_radiation_type MoK\a
_diffrn_radiation_wavelength 0.71073
_diffrn_reflns_av_R_equivalents 0.0582
_diffrn_reflns_av_sigmaI/netI 0.0968
_diffrn_reflns_limit_h_max 10
_diffrn_reflns_limit_h_min -10
_diffrn_reflns_limit_k_max 14
_diffrn_reflns_limit_k_min -14
_diffrn_reflns_limit_l_max 40
_diffrn_reflns_limit_l_min -40
_diffrn_reflns_number 5968
_diffrn_reflns_theta_full 27.86
_diffrn_reflns_theta_max 27.86
_diffrn_reflns_theta_min 3.63
_diffrn_standards_number 5968
_exptl_absorpt_coefficient_mu 0.089
_exptl_absorpt_correction_type none
_exptl_crystal_colour colourless
_exptl_crystal_density_diffrn 1.327
_exptl_crystal_density_method 'not measured'
_exptl_crystal_description prism
_exptl_crystal_F_000 1168
_exptl_crystal_size_max 0.3
_exptl_crystal_size_mid 0.2
_exptl_crystal_size_min 0.2
_refine_diff_density_max 0.150
_refine_diff_density_min -0.163
_refine_diff_density_rms 0.036
_refine_ls_abs_structure_details 'Flack H D (1983), Acta Cryst. A39, 876-881'
_refine_ls_abs_structure_Flack 1(10)
_refine_ls_extinction_coef 0.0070(8)
_refine_ls_extinction_expression Fc^*^=kFc[1+0.001xFc^2^\l^3^/sin(2\q)]^-1/4^
_refine_ls_extinction_method SHELXL
_refine_ls_goodness_of_fit_ref 0.983
_refine_ls_hydrogen_treatment mixed
_refine_ls_matrix_type full
_refine_ls_number_parameters 493
_refine_ls_number_reflns 3613
_refine_ls_number_restraints 0
_refine_ls_restrained_S_all 0.983
_refine_ls_R_factor_all 0.1295
_refine_ls_R_factor_gt 0.0444
_refine_ls_shift/su_max 0.001
_refine_ls_shift/su_mean 0.000
_refine_ls_structure_factor_coef Fsqd
_refine_ls_weighting_details 'calc w=1/[\s^2^(Fo^2^)+(0.0284P)^2^+0.0000P] where P=(Fo^2^+2Fc^2^)/3'
_refine_ls_weighting_scheme calc
_refine_ls_wR_factor_gt 0.0661
_refine_ls_wR_factor_ref 0.0847
_reflns_number_gt 1895
_reflns_number_total 3613
_reflns_threshold_expression >2sigma(I)
_cod_data_source_file jo0705115si20070313_011453_1.cif
_cod_data_source_block ejbd04
_cod_database_code 4023952

loop_
_symmetry_equiv_pos_as_xyz
'x, y, z'
'-x+1/2, -y, z+1/2'
'x+1/2, -y+1/2, -z'
'-x, y+1/2, -z+1/2'

loop_
_atom_site_label
_atom_site_type_symbol
_atom_site_fract_x
_atom_site_fract_y
_atom_site_fract_z
_atom_site_U_iso_or_equiv
_atom_site_adp_type
_atom_site_occupancy
_atom_site_symmetry_multiplicity
_atom_site_calc_flag
_atom_site_refinement_flags
_atom_site_disorder_assembly
_atom_site_disorder_group
H13 H 0.269(4) 0.894(3) 0.8420(10) 0.065(10) Uiso 1 1 d . . .
H17 H 0.308(5) 1.014(3) 0.9474(12) 0.084(13) Uiso 1 1 d . . .
H18 H 0.388(5) 1.063(4) 1.0161(12) 0.093(15) Uiso 1 1 d . . .
H19 H 0.401(4) 0.917(3) 1.0742(13) 0.081(12) Uiso 1 1 d . . .
H20 H 0.312(4) 0.718(4) 1.0578(13) 0.089(13) Uiso 1 1 d . . .
H21 H 0.225(3) 0.675(2) 0.9862(8) 0.035(8) Uiso 1 1 d . . .
H23 H 0.557(3) 0.131(2) 0.8819(8) 0.040(8) Uiso 1 1 d . . .
H24 H 0.621(4) 0.320(3) 0.8693(10) 0.061(11) Uiso 1 1 d . . .
H26 H 1.113(4) 0.242(3) 0.8546(9) 0.057(10) Uiso 1 1 d . . .
H27 H 1.028(3) 0.038(3) 0.8515(9) 0.049(9) Uiso 1 1 d . . .
H30 H 0.578(3) 0.290(3) 0.9509(11) 0.063(11) Uiso 1 1 d . . .
H31 H 0.605(4) 0.283(3) 1.0258(11) 0.081(13) Uiso 1 1 d . . .
H32 H 0.765(4) 0.131(3) 1.0592(11) 0.069(10) Uiso 1 1 d . . .
H33 H 0.910(4) 0.000(3) 1.0135(11) 0.068(11) Uiso 1 1 d . . .
H34 H 0.875(4) -0.003(3) 0.9356(10) 0.068(10) Uiso 1 1 d . . .
H38 H 0.717(3) -0.265(3) 0.8564(10) 0.054(9) Uiso 1 1 d . . .
H39 H 0.800(4) -0.404(3) 0.7988(11) 0.082(12) Uiso 1 1 d . . .
H40 H 0.901(4) -0.335(3) 0.7333(12) 0.083(12) Uiso 1 1 d . . .
H41 H 0.954(4) -0.118(3) 0.7259(12) 0.076(12) Uiso 1 1 d . . .
H42 H 0.871(4) 0.004(3) 0.7813(11) 0.071(12) Uiso 1 1 d . . .
C2 C 0.2003(4) 0.6709(3) 0.85619(10) 0.0386(7) Uani 1 1 d . . .
C4 C 0.3591(4) 0.4899(3) 0.86879(10) 0.0391(8) Uani 1 1 d . . .
C5 C 0.4774(4) 0.5673(3) 0.89071(10) 0.0405(8) Uani 1 1 d . . .
C6 C 0.4281(4) 0.6710(3) 0.90745(10) 0.0382(8) Uani 1 1 d . . .
C8 C 0.2801(3) 0.7259(3) 0.81653(10) 0.0403(8) Uani 1 1 d . . .
C9 C 0.3218(5) 0.6567(4) 0.78119(12) 0.0596(10) Uani 1 1 d . . .
C10 C 0.3848(6) 0.7091(5) 0.74419(13) 0.0740(12) Uani 1 1 d . . .
C11 C 0.4053(5) 0.8300(5) 0.74169(15) 0.0728(13) Uani 1 1 d . . .
C12 C 0.3644(5) 0.8984(4) 0.77662(14) 0.0681(12) Uani 1 1 d . . .
C13 C 0.3007(4) 0.8479(3) 0.81388(12) 0.0529(9) Uani 1 1 d . . .
C14 C 0.1972(4) 0.8118(3) 0.91791(10) 0.0433(8) Uani 1 1 d . . .
C16 C 0.2600(4) 0.8413(3) 0.96158(10) 0.0430(8) Uani 1 1 d . . .
C17 C 0.3083(5) 0.9565(3) 0.97095(15) 0.0649(11) Uani 1 1 d . . .
C18 C 0.3588(5) 0.9854(5) 1.01250(17) 0.0752(14) Uani 1 1 d . . .
C19 C 0.3590(5) 0.9015(5) 1.04448(16) 0.0653(12) Uani 1 1 d . . .
C20 C 0.3099(4) 0.7874(4) 1.03539(13) 0.0575(10) Uani 1 1 d . . .
C21 C 0.2599(4) 0.7570(3) 0.99392(12) 0.0503(9) Uani 1 1 d . . .
C23 C 0.6833(4) 0.1537(3) 0.88966(10) 0.0374(8) Uani 1 1 d . . .
C25 C 0.8670(4) 0.3112(3) 0.86229(10) 0.0408(8) Uani 1 1 d . . .
C26 C 0.9924(4) 0.2177(3) 0.85924(11) 0.0423(8) Uani 1 1 d . . .
C27 C 0.9475(4) 0.1034(3) 0.85642(11) 0.0416(8) Uani 1 1 d . . .
C29 C 0.7188(3) 0.1472(3) 0.93772(10) 0.0382(7) Uani 1 1 d . . .
C30 C 0.6427(4) 0.2296(3) 0.96432(12) 0.0544(10) Uani 1 1 d . . .
C31 C 0.6597(5) 0.2243(4) 1.00850(13) 0.0625(11) Uani 1 1 d . . .
C32 C 0.7575(5) 0.1376(4) 1.02667(13) 0.0592(11) Uani 1 1 d . . .
C33 C 0.8366(5) 0.0567(4) 1.00075(13) 0.0596(11) Uani 1 1 d . . .
C34 C 0.8171(4) 0.0602(3) 0.95644(12) 0.0489(9) Uani 1 1 d . . .
C35 C 0.7172(4) -0.0439(3) 0.85776(10) 0.0405(8) Uani 1 1 d . . .
C37 C 0.7878(4) -0.1202(3) 0.82335(10) 0.0402(8) Uani 1 1 d . . .
C38 C 0.7653(4) -0.2424(3) 0.82763(12) 0.0474(9) Uani 1 1 d . . .
C39 C 0.8151(5) -0.3188(4) 0.79480(13) 0.0577(10) Uani 1 1 d . . .
C40 C 0.8858(5) -0.2730(4) 0.75777(13) 0.0609(10) Uani 1 1 d . . .
C41 C 0.9058(5) -0.1521(4) 0.75301(12) 0.0612(10) Uani 1 1 d . . .
C42 C 0.8581(4) -0.0764(4) 0.78587(11) 0.0478(9) Uani 1 1 d . . .
N1 N 0.2728(3) 0.7191(2) 0.89614(8) 0.0367(6) Uani 1 1 d . . .
N3 N 0.2132(4) 0.5427(2) 0.85802(9) 0.0423(7) Uani 1 1 d . . .
N22 N 0.7822(3) 0.0698(2) 0.86442(8) 0.0384(6) Uani 1 1 d . . .
N24 N 0.7117(4) 0.2730(2) 0.87209(8) 0.0411(7) Uani 1 1 d . . .
O7 O 0.3850(2) 0.38193(19) 0.86375(7) 0.0504(6) Uani 1 1 d . . .
O15 O 0.0788(3) 0.8642(2) 0.90147(7) 0.0579(7) Uani 1 1 d . . .
O28 O 0.8951(2) 0.41714(19) 0.85333(7) 0.0555(6) Uani 1 1 d . . .
O36 O 0.5950(3) -0.0750(2) 0.87899(7) 0.0571(7) Uani 1 1 d . . .
H2 H 0.084(3) 0.695(2) 0.8571(8) 0.028(7) Uiso 1 1 d . . .
H3 H 0.124(5) 0.498(4) 0.8535(12) 0.100(16) Uiso 1 1 d . . .
H5 H 0.584(4) 0.537(3) 0.8983(10) 0.059(10) Uiso 1 1 d . . .
H6 H 0.496(3) 0.717(3) 0.9265(9) 0.044(9) Uiso 1 1 d . . .
H9 H 0.314(5) 0.576(3) 0.7842(12) 0.085(14) Uiso 1 1 d . . .
H10 H 0.416(4) 0.657(3) 0.7211(12) 0.076(12) Uiso 1 1 d . . .
H11 H 0.445(4) 0.864(3) 0.7158(13) 0.087(14) Uiso 1 1 d . . .
H12 H 0.366(5) 0.983(4) 0.7758(11) 0.080(13) Uiso 1 1 d . . .

loop_
_atom_site_aniso_label
_atom_site_aniso_U_11
_atom_site_aniso_U_22
_atom_site_aniso_U_33
_atom_site_aniso_U_23
_atom_site_aniso_U_13
_atom_site_aniso_U_12
C2 0.0359(18) 0.0355(19) 0.044(2) -0.0030(16) -0.0070(16) 0.0053(15)
C4 0.0389(19) 0.038(2) 0.040(2) 0.0012(17) 0.0068(16) 0.0041(17)
C5 0.036(2) 0.044(2) 0.042(2) 0.0054(17) 0.0003(15) 0.0054(17)
C6 0.0317(18) 0.043(2) 0.040(2) -0.0014(17) -0.0020(15) -0.0001(17)
C8 0.0365(16) 0.043(2) 0.041(2) 0.0032(16) -0.0064(15) 0.0032(16)
C9 0.078(3) 0.057(3) 0.043(2) 0.000(2) -0.0038(19) 0.003(2)
C10 0.097(3) 0.085(4) 0.041(3) -0.005(3) 0.008(2) 0.005(3)
C11 0.079(3) 0.094(4) 0.046(3) 0.013(3) 0.001(2) -0.016(3)
C12 0.082(3) 0.063(3) 0.059(3) 0.018(3) -0.009(2) -0.019(2)
C13 0.061(2) 0.046(2) 0.052(2) 0.005(2) -0.0020(19) -0.0007(19)
C14 0.0474(19) 0.037(2) 0.046(2) 0.0036(17) 0.0022(17) 0.0024(17)
C16 0.0443(19) 0.038(2) 0.046(2) -0.0014(17) 0.0056(16) 0.0069(17)
C17 0.082(3) 0.048(3) 0.065(3) -0.003(2) 0.005(2) -0.008(2)
C18 0.070(3) 0.063(3) 0.093(4) -0.033(3) -0.001(3) -0.010(2)
C19 0.051(2) 0.087(4) 0.058(3) -0.021(3) -0.003(2) 0.010(2)
C20 0.051(2) 0.071(3) 0.051(3) -0.001(2) 0.0046(19) 0.008(2)
C21 0.055(2) 0.045(2) 0.051(2) -0.0065(19) -0.0028(18) 0.0028(18)
C23 0.0389(19) 0.0329(19) 0.0404(19) -0.0002(15) 0.0028(15) 0.0024(15)
C25 0.051(2) 0.035(2) 0.0364(18) 0.0029(16) -0.0035(16) 0.0007(17)
C26 0.0376(19) 0.037(2) 0.052(2) 0.0042(18) -0.0014(16) -0.0015(16)
C27 0.039(2) 0.043(2) 0.043(2) -0.0002(18) 0.0047(15) 0.0057(17)
C29 0.0386(16) 0.0351(18) 0.0410(19) 0.0004(16) 0.0029(15) -0.0010(16)
C30 0.064(2) 0.053(2) 0.046(2) 0.0020(19) 0.0041(19) 0.016(2)
C31 0.072(3) 0.071(3) 0.045(2) -0.005(2) 0.009(2) 0.012(2)
C32 0.067(3) 0.069(3) 0.042(2) 0.007(2) -0.001(2) -0.016(2)
C33 0.068(3) 0.055(3) 0.056(3) 0.014(2) -0.016(2) -0.005(2)
C34 0.055(2) 0.041(2) 0.051(2) 0.0013(19) -0.0026(18) -0.0007(18)
C35 0.0458(19) 0.0357(19) 0.040(2) 0.0018(15) -0.0034(17) -0.0049(16)
C37 0.0410(17) 0.039(2) 0.041(2) -0.0006(16) -0.0029(16) -0.0003(16)
C38 0.049(2) 0.046(2) 0.047(2) -0.0012(19) -0.0055(17) -0.0048(18)
C39 0.064(2) 0.044(3) 0.065(3) -0.009(2) -0.009(2) 0.004(2)
C40 0.066(2) 0.064(3) 0.053(3) -0.014(2) -0.002(2) 0.013(2)
C41 0.067(2) 0.074(3) 0.043(2) -0.001(2) 0.007(2) 0.002(2)
C42 0.054(2) 0.047(2) 0.042(2) 0.003(2) 0.0048(16) 0.002(2)
N1 0.0385(15) 0.0339(15) 0.0379(16) -0.0035(12) -0.0020(12) 0.0077(13)
N3 0.0372(16) 0.0363(16) 0.0534(19) 0.0005(13) -0.0036(15) -0.0025(15)
N22 0.0368(14) 0.0342(15) 0.0442(16) -0.0023(13) 0.0031(12) -0.0015(13)
N24 0.0372(16) 0.0356(16) 0.0504(18) 0.0090(13) 0.0027(14) 0.0050(14)
O7 0.0542(13) 0.0344(14) 0.0626(16) -0.0029(12) 0.0012(12) 0.0073(11)
O15 0.0637(15) 0.0534(16) 0.0567(16) 0.0000(12) -0.0041(13) 0.0252(13)
O28 0.0610(14) 0.0331(14) 0.0724(18) 0.0059(13) 0.0013(13) -0.0027(12)
O36 0.0569(14) 0.0533(15) 0.0609(17) -0.0055(13) 0.0200(12) -0.0165(13)

loop_
_atom_type_symbol
_atom_type_description
_atom_type_scat_dispersion_real
_atom_type_scat_dispersion_imag
_atom_type_scat_source
C C 0.0033 0.0000 'International Tables Vol C Tables 4.2.6.8 and 6.1.1.4'
H H 0.0000 0.0000 'International Tables Vol C Tables 4.2.6.8 and 6.1.1.4'
N N 0.0061 0.0000 'International Tables Vol C Tables 4.2.6.8 and 6.1.1.4'
O O 0.0106 0.0000 'International Tables Vol C Tables 4.2.6.8 and 6.1.1.4'

loop_
_geom_angle_atom_site_label_1
_geom_angle_atom_site_label_2
_geom_angle_atom_site_label_3
_geom_angle
_geom_angle_site_symmetry_1
_geom_angle_site_symmetry_3
_geom_angle_publ_flag
N3 C2 N1 107.7(3) . . ?
N3 C2 C8 114.1(3) . . ?
N1 C2 C8 111.6(2) . . ?
N3 C2 H2 110.0(15) . . ?
N1 C2 H2 104.7(15) . . ?
C8 C2 H2 108.3(15) . . ?
O7 C4 N3 122.9(3) . . ?
O7 C4 C5 122.3(3) . . ?
N3 C4 C5 114.5(3) . . ?
C6 C5 C4 120.8(3) . . ?
C6 C5 H5 118.7(19) . . ?
C4 C5 H5 119.3(19) . . ?
C5 C6 N1 120.1(3) . . ?
C5 C6 H6 122.9(17) . . ?
N1 C6 H6 117.0(17) . . ?
C13 C8 C9 118.7(3) . . ?
C13 C8 C2 120.1(3) . . ?
C9 C8 C2 121.0(3) . . ?
C8 C9 C10 120.4(4) . . ?
C8 C9 H9 117(2) . . ?
C10 C9 H9 122(2) . . ?
C11 C10 C9 120.8(4) . . ?
C11 C10 H10 122(2) . . ?
C9 C10 H10 117(2) . . ?
C12 C11 C10 118.9(4) . . ?
C12 C11 H11 122(2) . . ?
C10 C11 H11 120(2) . . ?
C11 C12 C13 121.4(4) . . ?
C11 C12 H12 122(2) . . ?
C13 C12 H12 116(2) . . ?
C8 C13 C12 119.9(4) . . ?
C8 C13 H13 114.3(18) . . ?
C12 C13 H13 125.7(18) . . ?
O15 C14 N1 119.8(3) . . ?
O15 C14 C16 122.4(3) . . ?
N1 C14 C16 117.8(3) . . ?
C21 C16 C17 119.3(3) . . ?
C21 C16 C14 120.8(3) . . ?
C17 C16 C14 119.7(3) . . ?
C16 C17 C18 119.7(4) . . ?
C16 C17 H17 117(2) . . ?
C18 C17 H17 123(2) . . ?
C19 C18 C17 120.8(4) . . ?
C19 C18 H18 125(3) . . ?
C17 C18 H18 114(3) . . ?
C20 C19 C18 119.6(4) . . ?
C20 C19 H19 117(2) . . ?
C18 C19 H19 124(2) . . ?
C19 C20 C21 120.2(4) . . ?
C19 C20 H20 124(2) . . ?
C21 C20 H20 116(2) . . ?
C16 C21 C20 120.4(4) . . ?
C16 C21 H21 117.3(15) . . ?
C20 C21 H21 122.4(15) . . ?
N22 C23 N24 107.9(2) . . ?
N22 C23 C29 113.3(2) . . ?
N24 C23 C29 112.4(2) . . ?
N22 C23 H23 103.7(15) . . ?
N24 C23 H23 106.3(14) . . ?
C29 C23 H23 112.7(14) . . ?
O28 C25 N24 121.5(3) . . ?
O28 C25 C26 123.5(3) . . ?
N24 C25 C26 114.8(3) . . ?
C27 C26 C25 120.9(3) . . ?
C27 C26 H26 120.4(17) . . ?
C25 C26 H26 118.0(17) . . ?
C26 C27 N22 120.1(3) . . ?
C26 C27 H27 123.5(16) . . ?
N22 C27 H27 116.1(16) . . ?
C30 C29 C34 118.2(3) . . ?
C30 C29 C23 118.2(3) . . ?
C34 C29 C23 123.6(3) . . ?
C31 C30 C29 121.5(4) . . ?
C31 C30 H30 121(2) . . ?
C29 C30 H30 117(2) . . ?
C32 C31 C30 119.8(4) . . ?
C32 C31 H31 121(2) . . ?
C30 C31 H31 119(2) . . ?
C33 C32 C31 119.6(4) . . ?
C33 C32 H32 120.4(18) . . ?
C31 C32 H32 119.9(18) . . ?
C32 C33 C34 120.9(4) . . ?
C32 C33 H33 119(2) . . ?
C34 C33 H33 120(2) . . ?
C29 C34 C33 120.1(4) . . ?
C29 C34 H34 117.4(17) . . ?
C33 C34 H34 122.5(17) . . ?
O36 C35 N22 118.5(3) . . ?
O36 C35 C37 121.6(3) . . ?
N22 C35 C37 119.7(3) . . ?
C42 C37 C38 119.0(3) . . ?
C42 C37 C35 123.7(3) . . ?
C38 C37 C35 116.9(3) . . ?
C37 C38 C39 120.1(4) . . ?
C37 C38 H38 112.4(17) . . ?
C39 C38 H38 127.5(17) . . ?
C40 C39 C38 119.9(4) . . ?
C40 C39 H39 122(2) . . ?
C38 C39 H39 118(2) . . ?
C41 C40 C39 120.3(4) . . ?
C41 C40 H40 125(2) . . ?
C39 C40 H40 114(2) . . ?
C40 C41 C42 119.8(4) . . ?
C40 C41 H41 121(2) . . ?
C42 C41 H41 120(2) . . ?
C41 C42 C37 120.9(4) . . ?
C41 C42 H42 117(2) . . ?
C37 C42 H42 122(2) . . ?
C14 N1 C6 123.8(3) . . ?
C14 N1 C2 121.1(2) . . ?
C6 N1 C2 114.8(2) . . ?
C4 N3 C2 120.6(3) . . ?
C4 N3 H3 119(3) . . ?
C2 N3 H3 120(3) . . ?
C35 N22 C27 125.0(3) . . ?
C35 N22 C23 118.0(2) . . ?
C27 N22 C23 115.7(3) . . ?
C25 N24 C23 121.2(3) . . ?
C25 N24 H24 122(2) . . ?
C23 N24 H24 117(2) . . ?

loop_
_geom_bond_atom_site_label_1
_geom_bond_atom_site_label_2
_geom_bond_distance
_geom_bond_site_symmetry_2
_geom_bond_publ_flag
C2 N3 1.444(4) . ?
C2 N1 1.472(4) . ?
C2 C8 1.518(4) . ?
C2 H2 0.97(3) . ?
C4 O7 1.239(3) . ?
C4 N3 1.350(4) . ?
C4 C5 1.454(4) . ?
C5 C6 1.335(4) . ?
C5 H5 0.94(3) . ?
C6 N1 1.398(4) . ?
C6 H6 0.96(3) . ?
C8 C13 1.382(4) . ?
C8 C9 1.385(5) . ?
C9 C10 1.385(5) . ?
C9 H9 0.92(4) . ?
C10 C11 1.369(6) . ?
C10 H10 0.96(4) . ?
C11 C12 1.368(6) . ?
C11 H11 0.94(4) . ?
C12 C13 1.385(5) . ?
C12 H12 0.95(4) . ?
C13 H13 1.05(3) . ?
C14 O15 1.226(3) . ?
C14 N1 1.381(4) . ?
C14 C16 1.483(4) . ?
C16 C21 1.379(5) . ?
C16 C17 1.380(5) . ?
C17 C18 1.390(6) . ?
C17 H17 0.97(4) . ?
C18 C19 1.368(6) . ?
C18 H18 0.91(4) . ?
C19 C20 1.369(5) . ?
C19 H19 1.00(4) . ?
C20 C21 1.390(5) . ?
C20 H20 1.04(4) . ?
C21 H21 0.99(3) . ?
C23 N22 1.459(4) . ?
C23 N24 1.463(4) . ?
C23 C29 1.520(4) . ?
C23 H23 1.07(3) . ?
C25 O28 1.242(3) . ?
C25 N24 1.348(4) . ?
C25 C26 1.455(4) . ?
C26 C27 1.336(4) . ?
C26 H26 1.01(3) . ?
C27 N22 1.397(4) . ?
C27 H27 0.99(3) . ?
C29 C30 1.381(4) . ?
C29 C34 1.382(4) . ?
C30 C31 1.379(5) . ?
C30 H30 0.95(3) . ?
C31 C32 1.370(5) . ?
C31 H31 0.95(3) . ?
C32 C33 1.368(5) . ?
C32 H32 1.01(3) . ?
C33 C34 1.385(5) . ?
C33 H33 0.95(3) . ?
C34 H34 1.06(3) . ?
C35 O36 1.230(3) . ?
C35 N22 1.393(3) . ?
C35 C37 1.481(4) . ?
C37 C42 1.383(4) . ?
C37 C38 1.390(4) . ?
C38 C39 1.390(5) . ?
C38 H38 1.01(3) . ?
C39 C40 1.380(5) . ?
C39 H39 0.97(4) . ?
C40 C41 1.375(5) . ?
C40 H40 1.04(4) . ?
C41 C42 1.382(5) . ?
C41 H41 1.00(4) . ?
C42 H42 0.92(3) . ?
N3 H3 0.88(4) . ?
N24 H24 0.90(3) . ?

loop_
_geom_torsion_atom_site_label_1
_geom_torsion_atom_site_label_2
_geom_torsion_atom_site_label_3
_geom_torsion_atom_site_label_4
_geom_torsion
_geom_torsion_site_symmetry_1
_geom_torsion_site_symmetry_2
_geom_torsion_site_symmetry_3
_geom_torsion_site_symmetry_4
_geom_torsion_publ_flag
O7 C4 C5 C6 -159.1(3) . . . . ?
N3 C4 C5 C6 15.2(5) . . . . ?
C4 C5 C6 N1 -14.2(5) . . . . ?
N3 C2 C8 C13 -169.7(3) . . . . ?
N1 C2 C8 C13 -47.3(4) . . . . ?
N3 C2 C8 C9 15.3(5) . . . . ?
N1 C2 C8 C9 137.7(3) . . . . ?
C13 C8 C9 C10 0.8(5) . . . . ?
C2 C8 C9 C10 175.9(3) . . . . ?
C8 C9 C10 C11 -0.7(7) . . . . ?
C9 C10 C11 C12 0.8(7) . . . . ?
C10 C11 C12 C13 -1.0(7) . . . . ?
C9 C8 C13 C12 -1.0(5) . . . . ?
C2 C8 C13 C12 -176.2(3) . . . . ?
C11 C12 C13 C8 1.2(6) . . . . ?
O15 C14 C16 C21 119.5(3) . . . . ?
N1 C14 C16 C21 -58.2(4) . . . . ?
O15 C14 C16 C17 -55.9(4) . . . . ?
N1 C14 C16 C17 126.4(3) . . . . ?
C21 C16 C17 C18 1.2(6) . . . . ?
C14 C16 C17 C18 176.6(3) . . . . ?
C16 C17 C18 C19 -1.1(6) . . . . ?
C17 C18 C19 C20 0.5(6) . . . . ?
C18 C19 C20 C21 -0.1(5) . . . . ?
C17 C16 C21 C20 -0.8(5) . . . . ?
C14 C16 C21 C20 -176.2(3) . . . . ?
C19 C20 C21 C16 0.3(5) . . . . ?
O28 C25 C26 C27 -159.6(3) . . . . ?
N24 C25 C26 C27 14.8(5) . . . . ?
C25 C26 C27 N22 -12.0(5) . . . . ?
N22 C23 C29 C30 174.6(3) . . . . ?
N24 C23 C29 C30 52.0(4) . . . . ?
N22 C23 C29 C34 -8.4(4) . . . . ?
N24 C23 C29 C34 -131.0(3) . . . . ?
C34 C29 C30 C31 -1.7(5) . . . . ?
C23 C29 C30 C31 175.5(3) . . . . ?
C29 C30 C31 C32 1.8(5) . . . . ?
C30 C31 C32 C33 -0.4(5) . . . . ?
C31 C32 C33 C34 -0.9(6) . . . . ?
C30 C29 C34 C33 0.3(5) . . . . ?
C23 C29 C34 C33 -176.7(3) . . . . ?
C32 C33 C34 C29 1.0(5) . . . . ?
O36 C35 C37 C42 145.6(3) . . . . ?
N22 C35 C37 C42 -29.6(4) . . . . ?
O36 C35 C37 C38 -27.6(4) . . . . ?
N22 C35 C37 C38 157.1(3) . . . . ?
C42 C37 C38 C39 0.8(5) . . . . ?
C35 C37 C38 C39 174.4(3) . . . . ?
C37 C38 C39 C40 -0.5(5) . . . . ?
C38 C39 C40 C41 -0.6(6) . . . . ?
C39 C40 C41 C42 1.4(6) . . . . ?
C40 C41 C42 C37 -1.1(6) . . . . ?
C38 C37 C42 C41 0.0(5) . . . . ?
C35 C37 C42 C41 -173.1(3) . . . . ?
O15 C14 N1 C6 165.8(3) . . . . ?
C16 C14 N1 C6 -16.5(4) . . . . ?
O15 C14 N1 C2 -8.3(4) . . . . ?
C16 C14 N1 C2 169.4(3) . . . . ?
C5 C6 N1 C14 166.5(3) . . . . ?
C5 C6 N1 C2 -19.1(4) . . . . ?
N3 C2 N1 C14 -138.0(3) . . . . ?
C8 C2 N1 C14 96.0(3) . . . . ?
N3 C2 N1 C6 47.3(3) . . . . ?
C8 C2 N1 C6 -78.6(3) . . . . ?
O7 C4 N3 C2 -167.3(3) . . . . ?
C5 C4 N3 C2 18.5(4) . . . . ?
N1 C2 N3 C4 -48.5(4) . . . . ?
C8 C2 N3 C4 75.9(4) . . . . ?
O36 C35 N22 C27 154.6(3) . . . . ?
C37 C35 N22 C27 -30.0(4) . . . . ?
O36 C35 N22 C23 -11.9(4) . . . . ?
C37 C35 N22 C23 163.4(3) . . . . ?
C26 C27 N22 C35 172.4(3) . . . . ?
C26 C27 N22 C23 -20.8(4) . . . . ?
N24 C23 N22 C35 -146.0(3) . . . . ?
C29 C23 N22 C35 89.0(3) . . . . ?
N24 C23 N22 C27 46.2(3) . . . . ?
C29 C23 N22 C27 -78.8(3) . . . . ?
O28 C25 N24 C23 -169.5(3) . . . . ?
C26 C25 N24 C23 16.0(4) . . . . ?
N22 C23 N24 C25 -45.2(4) . . . . ?
C29 C23 N24 C25 80.4(3) . . . . ?
